data_4518860
loop_
_publ_author_name
'Schlenker, Kevin'
'Christensen, Elizabeth G.'
'Zhanserkeev, Asylbek A.'
'McDonald, Gabriel R.'
'Yang, Emily L.'
'Lutz, Kevin T.'
'Steele, Ryan P.'
'VanderLinden, Ryan T.'
'Saouma, Caroline T.'

_publ_section_title
;
 Role of Ligand-Bound CO2 in the Hydrogenation of CO2 to Formate with a
 (PNP)Mn Catalyst
;
_journal_issue 13
_journal_name_full 'ACS Catalysis'
_journal_page_first 8358
_journal_page_last 8369
_journal_paper_doi 10.1021/acscatal.1c01709
_journal_volume 11
_journal_year 2021
_chemical_formula_moiety 'C26 H42 Mn N O4 P2, C4 H8 O'
_chemical_formula_sum 'C30 H50 Mn N O5 P2'
_chemical_formula_weight 621.59
_space_group_crystal_system monoclinic
_space_group_IT_number 14
_space_group_name_Hall '-P 2ybc'
_space_group_name_H-M_alt 'P 1 21/c 1'
_atom_sites_solution_hydrogens geom
_audit_creation_method SHELXL-2017/1
_cell_angle_alpha 90
_cell_angle_beta 112.202(2)
_cell_angle_gamma 90
_cell_formula_units_Z 4
_cell_length_a 17.7198(7)
_cell_length_b 12.1114(5)
_cell_length_c 15.6986(7)
_cell_measurement_reflns_used 8671
_cell_measurement_temperature 103(2)
_cell_measurement_theta_max 27.69
_cell_measurement_theta_min 2.77
_cell_volume 3119.3(2)
_computing_structure_refinement 'SHELXL-2017/1 (Sheldrick, 2017)'
_computing_structure_solution 'SHELXT 2014/5 (Sheldrick, 2014)'
_diffrn_ambient_temperature 103(2)
_diffrn_measured_fraction_theta_full 0.999
_diffrn_measured_fraction_theta_max 0.999
_diffrn_measurement_device_type 'BRUKER APEX II CCD'
_diffrn_measurement_method '\w scans'
_diffrn_radiation_type MoK\a
_diffrn_radiation_wavelength 0.71073
_diffrn_reflns_av_R_equivalents 0.1019
_diffrn_reflns_av_unetI/netI 0.0584
_diffrn_reflns_Laue_measured_fraction_full 0.999
_diffrn_reflns_Laue_measured_fraction_max 0.999
_diffrn_reflns_limit_h_max 24
_diffrn_reflns_limit_h_min -24
_diffrn_reflns_limit_k_max 16
_diffrn_reflns_limit_k_min -16
_diffrn_reflns_limit_l_max 21
_diffrn_reflns_limit_l_min -19
_diffrn_reflns_number 72203
_diffrn_reflns_point_group_measured_fraction_full 0.999
_diffrn_reflns_point_group_measured_fraction_max 0.999
_diffrn_reflns_theta_full 25.242
_diffrn_reflns_theta_max 29.574
_diffrn_reflns_theta_min 2.483
_diffrn_source 'Fine-focus sealed tube'
_exptl_absorpt_coefficient_mu 0.564
_exptl_absorpt_correction_T_max 0.7461
_exptl_absorpt_correction_T_min 0.6743
_exptl_absorpt_correction_type multi-scan
_exptl_absorpt_process_details SADABS-2016/2
_exptl_crystal_colour yellow
_exptl_crystal_density_diffrn 1.324
_exptl_crystal_description plate
_exptl_crystal_F_000 1328
_exptl_crystal_size_max 0.225
_exptl_crystal_size_mid 0.090
_exptl_crystal_size_min 0.065
_refine_diff_density_max 0.454
_refine_diff_density_min -0.512
_refine_diff_density_rms 0.077
_refine_ls_extinction_method none
_refine_ls_goodness_of_fit_ref 1.018
_refine_ls_hydrogen_treatment constr
_refine_ls_matrix_type full
_refine_ls_number_parameters 364
_refine_ls_number_reflns 8737
_refine_ls_number_restraints 0
_refine_ls_restrained_S_all 1.018
_refine_ls_R_factor_all 0.0722
_refine_ls_R_factor_gt 0.0400
_refine_ls_shift/su_max 0.001
_refine_ls_shift/su_mean 0.000
_refine_ls_structure_factor_coef Fsqd
_refine_ls_weighting_details 'w=1/[\s^2^(Fo^2^)+(0.0293P)^2^+1.9459P] where P=(Fo^2^+2Fc^2^)/3'
_refine_ls_weighting_scheme calc
_refine_ls_wR_factor_gt 0.0759
_refine_ls_wR_factor_ref 0.0863
_reflns_Friedel_coverage 0.000
_reflns_number_gt 6349
_reflns_number_total 8737
_reflns_threshold_expression 'I > 2\s(I)'
_cod_data_source_file cs1c01709_si_002.cif
_cod_data_source_block 20190514CS_0p
_cod_original_sg_symbol_H-M 'P 21/c'
_cod_database_code 4518860
_shelx_shelxl_version_number 2017/1
_shelx_space_group_comment
;
The symmetry employed for this shelxl refinement is uniquely defined
by the following loop, which should always be used as a source of
symmetry information in preference to the above space-group names.
They are only intended as comments.
;
_shelx_estimated_absorpt_t_min 0.884
_shelx_estimated_absorpt_t_max 0.964

loop_
_space_group_symop_operation_xyz
'x, y, z'
'-x, y+1/2, -z+1/2'
'-x, -y, -z'
'x, -y-1/2, z-1/2'

loop_
_atom_site_label
_atom_site_type_symbol
_atom_site_fract_x
_atom_site_fract_y
_atom_site_fract_z
_atom_site_U_iso_or_equiv
_atom_site_adp_type
_atom_site_occupancy
_atom_site_site_symmetry_order
_atom_site_calc_flag
_atom_site_refinement_flags_posn
_atom_site_refinement_flags_adp
_atom_site_refinement_flags_occupancy
_atom_site_disorder_assembly
_atom_site_disorder_group
Mn1 Mn 0.32343(2) 0.59570(2) 0.58998(2) 0.00847(7) Uani 1 1 d . . . . .
P1 P 0.22009(3) 0.46419(4) 0.55883(3) 0.00947(10) Uani 1 1 d . . . . .
P2 P 0.39993(3) 0.74220(4) 0.57319(3) 0.01000(10) Uani 1 1 d . . . . .
O2 O 0.43398(8) 0.43089(11) 0.56444(10) 0.0188(3) Uani 1 1 d . . . . .
C2 C 0.39189(11) 0.49901(15) 0.57514(12) 0.0122(4) Uani 1 1 d . . . . .
O1 O 0.40967(8) 0.58562(12) 0.79096(9) 0.0177(3) Uani 1 1 d . . . . .
O3 O 0.23013(8) 0.69194(10) 0.59935(9) 0.0110(3) Uani 1 1 d . . . . .
C3 C 0.15591(11) 0.66728(15) 0.54913(12) 0.0114(4) Uani 1 1 d . . . . .
C5 C 0.18363(11) 0.60959(14) 0.41571(12) 0.0107(3) Uani 1 1 d . . . . .
N1 N 0.26462(9) 0.62915(12) 0.45317(10) 0.0101(3) Uani 1 1 d . . . . .
C1 C 0.37401(11) 0.58693(15) 0.71172(13) 0.0119(4) Uani 1 1 d . . . . .
O4 O 0.09470(8) 0.71466(11) 0.54925(10) 0.0175(3) Uani 1 1 d . . . . .
C4 C 0.14846(11) 0.56876(14) 0.48305(12) 0.0106(4) Uani 1 1 d . . . . .
H4 H 0.091417 0.540678 0.452872 0.013 Uiso 1 1 calc R U . . .
C7 C 0.17669(12) 0.67613(16) 0.27000(13) 0.0162(4) Uani 1 1 d . . . . .
H7 H 0.147097 0.689763 0.206433 0.019 Uiso 1 1 calc R U . . .
C6 C 0.13786(12) 0.63159(15) 0.32391(12) 0.0134(4) Uani 1 1 d . . . . .
H6 H 0.081055 0.616454 0.298492 0.016 Uiso 1 1 calc R U . . .
C20 C 0.55995(12) 0.80381(17) 0.58571(15) 0.0197(4) Uani 1 1 d . . . . .
H20A H 0.618562 0.803129 0.622721 0.030 Uiso 1 1 calc R U . . .
H20B H 0.541168 0.880301 0.572235 0.030 Uiso 1 1 calc R U . . .
H20C H 0.549394 0.764130 0.527937 0.030 Uiso 1 1 calc R U . . .
C10 C 0.38875(12) 0.71204(16) 0.45329(13) 0.0134(4) Uani 1 1 d . . . . .
H10A H 0.401505 0.778548 0.424580 0.016 Uiso 1 1 calc R U . . .
H10B H 0.426407 0.652113 0.452280 0.016 Uiso 1 1 calc R U . . .
C22 C 0.53276(12) 0.80465(17) 0.73194(14) 0.0198(4) Uani 1 1 d . . . . .
H22A H 0.591441 0.800895 0.768281 0.030 Uiso 1 1 calc R U . . .
H22B H 0.503073 0.767731 0.765358 0.030 Uiso 1 1 calc R U . . .
H22C H 0.515759 0.882103 0.721469 0.030 Uiso 1 1 calc R U . . .
C21 C 0.54790(12) 0.62937(16) 0.65960(14) 0.0176(4) Uani 1 1 d . . . . .
H21A H 0.606981 0.632265 0.693745 0.026 Uiso 1 1 calc R U . . .
H21B H 0.536190 0.589832 0.601526 0.026 Uiso 1 1 calc R U . . .
H21C H 0.522170 0.590740 0.696427 0.026 Uiso 1 1 calc R U . . .
C9 C 0.30207(11) 0.67747(15) 0.40207(12) 0.0112(4) Uani 1 1 d . . . . .
C8 C 0.25909(12) 0.70059(15) 0.30970(13) 0.0140(4) Uani 1 1 d . . . . .
H8 H 0.286048 0.733039 0.273844 0.017 Uiso 1 1 calc R U . . .
C13 C 0.12710(13) 0.28986(17) 0.44417(15) 0.0202(4) Uani 1 1 d . . . . .
H13A H 0.125469 0.229404 0.402014 0.030 Uiso 1 1 calc R U . . .
H13B H 0.087619 0.346758 0.410974 0.030 Uiso 1 1 calc R U . . .
H13C H 0.113383 0.261383 0.494961 0.030 Uiso 1 1 calc R U . . .
C12 C 0.23524(13) 0.37466(16) 0.40082(13) 0.0180(4) Uani 1 1 d . . . . .
H12A H 0.240788 0.308700 0.367491 0.027 Uiso 1 1 calc R U . . .
H12B H 0.286908 0.415270 0.423344 0.027 Uiso 1 1 calc R U . . .
H12C H 0.192127 0.422038 0.359391 0.027 Uiso 1 1 calc R U . . .
C11 C 0.21315(12) 0.34013(15) 0.48269(13) 0.0144(4) Uani 1 1 d . . . . .
C16 C 0.08020(11) 0.43692(16) 0.60602(13) 0.0152(4) Uani 1 1 d . . . . .
H16A H 0.058857 0.418926 0.653541 0.023 Uiso 1 1 calc R U . . .
H16B H 0.057811 0.385216 0.554533 0.023 Uiso 1 1 calc R U . . .
H16C H 0.064355 0.512412 0.584073 0.023 Uiso 1 1 calc R U . . .
C15 C 0.17357(11) 0.42783(15) 0.64661(13) 0.0129(4) Uani 1 1 d . . . . .
C14 C 0.27590(13) 0.25155(16) 0.53526(14) 0.0189(4) Uani 1 1 d . . . . .
H14A H 0.275176 0.191426 0.493178 0.028 Uiso 1 1 calc R U . . .
H14B H 0.262022 0.222353 0.585718 0.028 Uiso 1 1 calc R U . . .
H14C H 0.330416 0.284553 0.560298 0.028 Uiso 1 1 calc R U . . .
C18 C 0.20734(12) 0.50596(17) 0.72895(13) 0.0175(4) Uani 1 1 d . . . . .
H18A H 0.181910 0.489361 0.773120 0.026 Uiso 1 1 calc R U . . .
H18B H 0.195272 0.582461 0.707840 0.026 Uiso 1 1 calc R U . . .
H18C H 0.266476 0.496122 0.758650 0.026 Uiso 1 1 calc R U . . .
C19 C 0.51404(11) 0.74721(16) 0.63938(13) 0.0139(4) Uani 1 1 d . . . . .
C17 C 0.19744(13) 0.31146(17) 0.68574(14) 0.0188(4) Uani 1 1 d . . . . .
H17A H 0.178540 0.299475 0.736171 0.028 Uiso 1 1 calc R U . . .
H17B H 0.256857 0.303592 0.708886 0.028 Uiso 1 1 calc R U . . .
H17C H 0.172206 0.256856 0.637203 0.028 Uiso 1 1 calc R U . . .
C24 C 0.27348(12) 0.89284(16) 0.48686(13) 0.0158(4) Uani 1 1 d . . . . .
H24A H 0.248168 0.964524 0.487858 0.024 Uiso 1 1 calc R U . . .
H24B H 0.238392 0.833679 0.493557 0.024 Uiso 1 1 calc R U . . .
H24C H 0.280632 0.884056 0.428309 0.024 Uiso 1 1 calc R U . . .
C25 C 0.34233(12) 0.91087(16) 0.65497(14) 0.0176(4) Uani 1 1 d . . . . .
H25A H 0.322002 0.986466 0.652972 0.026 Uiso 1 1 calc R U . . .
H25B H 0.393610 0.902649 0.708218 0.026 Uiso 1 1 calc R U . . .
H25C H 0.301994 0.858774 0.660241 0.026 Uiso 1 1 calc R U . . .
C31 C -0.05131(13) 0.39777(17) 0.20335(15) 0.0223(4) Uani 1 1 d . . . . .
H31A H -0.106936 0.374129 0.163351 0.027 Uiso 1 1 calc R U . . .
H31B H -0.042582 0.380272 0.267991 0.027 Uiso 1 1 calc R U . . .
C30 C 0.01181(14) 0.34029(19) 0.17552(16) 0.0270(5) Uani 1 1 d . . . . .
H30A H 0.059576 0.318134 0.230431 0.032 Uiso 1 1 calc R U . . .
H30B H -0.011566 0.273760 0.138241 0.032 Uiso 1 1 calc R U . . .
C29 C 0.03559(18) 0.4245(2) 0.1198(2) 0.0405(7) Uani 1 1 d . . . . .
H29A H 0.027045 0.395430 0.057928 0.049 Uiso 1 1 calc R U . . .
H29B H 0.093444 0.446105 0.151021 0.049 Uiso 1 1 calc R U . . .
C23 C 0.35697(11) 0.88699(15) 0.56663(13) 0.0129(4) Uani 1 1 d . . . . .
C26 C 0.41008(13) 0.97759(16) 0.54987(15) 0.0183(4) Uani 1 1 d . . . . .
H26A H 0.381443 1.048469 0.540973 0.028 Uiso 1 1 calc R U . . .
H26B H 0.421121 0.959682 0.494806 0.028 Uiso 1 1 calc R U . . .
H26C H 0.461665 0.982588 0.603117 0.028 Uiso 1 1 calc R U . . .
C28 C -0.02072(15) 0.52180(19) 0.11355(16) 0.0279(5) Uani 1 1 d . . . . .
H28A H 0.007281 0.592502 0.113459 0.033 Uiso 1 1 calc R U . . .
H28B H -0.070392 0.517271 0.056717 0.033 Uiso 1 1 calc R U . . .
O27 O -0.04088(9) 0.51365(12) 0.19281(10) 0.0232(3) Uani 1 1 d . . . . .

loop_
_atom_site_aniso_label
_atom_site_aniso_U_11
_atom_site_aniso_U_22
_atom_site_aniso_U_33
_atom_site_aniso_U_23
_atom_site_aniso_U_13
_atom_site_aniso_U_12
Mn1 0.00885(13) 0.00830(12) 0.00823(13) 0.00046(10) 0.00321(10) -0.00001(10)
P1 0.0097(2) 0.0090(2) 0.0094(2) 0.00020(17) 0.00332(18) -0.00068(17)
P2 0.0103(2) 0.0095(2) 0.0102(2) 0.00104(17) 0.00396(18) -0.00088(17)
O2 0.0160(7) 0.0155(7) 0.0259(8) -0.0029(6) 0.0092(6) 0.0028(5)
C2 0.0135(9) 0.0127(8) 0.0101(8) 0.0009(7) 0.0043(7) -0.0021(7)
O1 0.0168(7) 0.0232(7) 0.0104(7) 0.0010(6) 0.0022(6) 0.0017(6)
O3 0.0109(6) 0.0107(6) 0.0107(6) -0.0008(5) 0.0034(5) 0.0005(5)
C3 0.0134(9) 0.0109(8) 0.0105(8) 0.0014(7) 0.0050(7) -0.0002(7)
C5 0.0124(9) 0.0081(8) 0.0114(8) -0.0009(7) 0.0041(7) 0.0001(7)
N1 0.0122(8) 0.0088(7) 0.0103(7) 0.0006(6) 0.0054(6) 0.0005(6)
C1 0.0099(8) 0.0093(8) 0.0179(9) 0.0005(7) 0.0067(7) 0.0012(7)
O4 0.0139(7) 0.0185(7) 0.0198(7) -0.0033(6) 0.0062(6) 0.0033(5)
C4 0.0102(9) 0.0105(8) 0.0100(8) 0.0005(6) 0.0025(7) -0.0001(6)
C7 0.0214(10) 0.0163(9) 0.0095(9) 0.0009(7) 0.0042(8) 0.0017(8)
C6 0.0128(9) 0.0142(9) 0.0099(9) -0.0001(7) 0.0004(7) 0.0006(7)
C20 0.0144(10) 0.0209(10) 0.0254(11) 0.0049(8) 0.0092(9) -0.0012(8)
C10 0.0137(9) 0.0153(9) 0.0129(9) 0.0011(7) 0.0069(8) -0.0003(7)
C22 0.0144(10) 0.0228(10) 0.0171(10) -0.0006(8) 0.0003(8) -0.0040(8)
C21 0.0099(9) 0.0172(9) 0.0235(11) 0.0052(8) 0.0036(8) 0.0008(7)
C9 0.0151(9) 0.0089(8) 0.0117(9) -0.0017(7) 0.0073(7) 0.0006(7)
C8 0.0193(10) 0.0126(9) 0.0116(9) 0.0019(7) 0.0076(8) 0.0007(7)
C13 0.0189(10) 0.0172(10) 0.0211(11) -0.0066(8) 0.0037(9) -0.0056(8)
C12 0.0243(11) 0.0154(9) 0.0147(9) -0.0047(7) 0.0078(8) 0.0017(8)
C11 0.0156(10) 0.0099(8) 0.0160(9) -0.0027(7) 0.0040(8) -0.0010(7)
C16 0.0106(9) 0.0199(10) 0.0153(9) 0.0021(7) 0.0050(8) -0.0028(7)
C15 0.0104(9) 0.0163(9) 0.0124(9) 0.0028(7) 0.0048(7) -0.0017(7)
C14 0.0217(10) 0.0122(9) 0.0218(10) 0.0010(8) 0.0072(9) 0.0034(8)
C18 0.0167(10) 0.0261(11) 0.0113(9) 0.0004(8) 0.0071(8) -0.0047(8)
C19 0.0110(9) 0.0148(9) 0.0152(9) 0.0018(7) 0.0042(7) -0.0014(7)
C17 0.0169(10) 0.0223(10) 0.0171(10) 0.0083(8) 0.0061(8) 0.0005(8)
C24 0.0167(10) 0.0108(9) 0.0182(10) 0.0011(7) 0.0047(8) 0.0014(7)
C25 0.0199(10) 0.0153(9) 0.0185(10) -0.0028(8) 0.0080(8) -0.0006(8)
C31 0.0198(10) 0.0212(10) 0.0261(11) 0.0002(9) 0.0088(9) 0.0014(9)
C30 0.0270(12) 0.0280(12) 0.0277(12) 0.0004(9) 0.0123(10) 0.0075(10)
C29 0.0547(18) 0.0302(13) 0.0551(18) 0.0013(12) 0.0418(15) 0.0076(12)
C23 0.0146(9) 0.0098(8) 0.0143(9) 0.0004(7) 0.0054(7) -0.0008(7)
C26 0.0193(10) 0.0116(9) 0.0248(11) 0.0038(8) 0.0091(9) -0.0005(8)
C28 0.0328(13) 0.0273(12) 0.0254(12) 0.0013(9) 0.0131(10) -0.0003(10)
O27 0.0250(8) 0.0210(8) 0.0269(8) -0.0039(6) 0.0136(7) -0.0005(6)

loop_
_atom_type_symbol
_atom_type_description
_atom_type_scat_dispersion_real
_atom_type_scat_dispersion_imag
_atom_type_scat_source
C C 0.0033 0.0016 'International Tables Vol C Tables 4.2.6.8 and 6.1.1.4'
H H 0.0000 0.0000 'International Tables Vol C Tables 4.2.6.8 and 6.1.1.4'
N N 0.0061 0.0033 'International Tables Vol C Tables 4.2.6.8 and 6.1.1.4'
O O 0.0106 0.0060 'International Tables Vol C Tables 4.2.6.8 and 6.1.1.4'
P P 0.1023 0.0942 'International Tables Vol C Tables 4.2.6.8 and 6.1.1.4'
Mn Mn 0.3368 0.7283 'International Tables Vol C Tables 4.2.6.8 and 6.1.1.4'

loop_
_geom_angle_atom_site_label_1
_geom_angle_atom_site_label_2
_geom_angle_atom_site_label_3
_geom_angle
_geom_angle_site_symmetry_1
_geom_angle_site_symmetry_3
_geom_angle_publ_flag
C2 Mn1 C1 90.56(8) . . ?
C2 Mn1 N1 95.50(7) . . ?
C1 Mn1 N1 171.91(7) . . ?
C2 Mn1 O3 171.69(7) . . ?
C1 Mn1 O3 92.80(7) . . ?
N1 Mn1 O3 81.92(6) . . ?
C2 Mn1 P2 91.86(6) . . ?
C1 Mn1 P2 95.12(6) . . ?
N1 Mn1 P2 79.38(4) . . ?
O3 Mn1 P2 95.42(4) . . ?
C2 Mn1 P1 92.50(6) . . ?
C1 Mn1 P1 102.76(6) . . ?
N1 Mn1 P1 82.35(4) . . ?
O3 Mn1 P1 79.34(4) . . ?
P2 Mn1 P1 161.54(2) . . ?
C4 P1 C11 105.63(8) . . ?
C4 P1 C15 103.99(8) . . ?
C11 P1 C15 109.28(9) . . ?
C4 P1 Mn1 87.78(6) . . ?
C11 P1 Mn1 122.13(6) . . ?
C15 P1 Mn1 121.70(6) . . ?
C10 P2 C19 104.23(9) . . ?
C10 P2 C23 103.90(8) . . ?
C19 P2 C23 108.86(8) . . ?
C10 P2 Mn1 97.04(6) . . ?
C19 P2 Mn1 120.90(6) . . ?
C23 P2 Mn1 118.40(6) . . ?
O2 C2 Mn1 176.40(16) . . ?
C3 O3 Mn1 118.93(11) . . ?
O4 C3 O3 126.11(17) . . ?
O4 C3 C4 120.52(16) . . ?
O3 C3 C4 113.36(15) . . ?
N1 C5 C6 121.79(17) . . ?
N1 C5 C4 114.04(15) . . ?
C6 C5 C4 124.09(17) . . ?
C5 N1 C9 119.78(16) . . ?
C5 N1 Mn1 117.32(12) . . ?
C9 N1 Mn1 122.68(12) . . ?
O1 C1 Mn1 176.45(17) . . ?
C5 C4 C3 105.33(14) . . ?
C5 C4 P1 108.02(12) . . ?
C3 C4 P1 103.28(12) . . ?
C5 C4 H4 113.1 . . ?
C3 C4 H4 113.1 . . ?
P1 C4 H4 113.1 . . ?
C8 C7 C6 119.37(17) . . ?
C8 C7 H7 120.3 . . ?
C6 C7 H7 120.3 . . ?
C7 C6 C5 118.63(18) . . ?
C7 C6 H6 120.7 . . ?
C5 C6 H6 120.7 . . ?
C19 C20 H20A 109.5 . . ?
C19 C20 H20B 109.5 . . ?
H20A C20 H20B 109.5 . . ?
C19 C20 H20C 109.5 . . ?
H20A C20 H20C 109.5 . . ?
H20B C20 H20C 109.5 . . ?
C9 C10 P2 107.12(12) . . ?
C9 C10 H10A 110.3 . . ?
P2 C10 H10A 110.3 . . ?
C9 C10 H10B 110.3 . . ?
P2 C10 H10B 110.3 . . ?
H10A C10 H10B 108.5 . . ?
C19 C22 H22A 109.5 . . ?
C19 C22 H22B 109.5 . . ?
H22A C22 H22B 109.5 . . ?
C19 C22 H22C 109.5 . . ?
H22A C22 H22C 109.5 . . ?
H22B C22 H22C 109.5 . . ?
C19 C21 H21A 109.5 . . ?
C19 C21 H21B 109.5 . . ?
H21A C21 H21B 109.5 . . ?
C19 C21 H21C 109.5 . . ?
H21A C21 H21C 109.5 . . ?
H21B C21 H21C 109.5 . . ?
N1 C9 C8 120.57(17) . . ?
N1 C9 C10 115.83(16) . . ?
C8 C9 C10 123.40(17) . . ?
C7 C8 C9 119.71(18) . . ?
C7 C8 H8 120.1 . . ?
C9 C8 H8 120.1 . . ?
C11 C13 H13A 109.5 . . ?
C11 C13 H13B 109.5 . . ?
H13A C13 H13B 109.5 . . ?
C11 C13 H13C 109.5 . . ?
H13A C13 H13C 109.5 . . ?
H13B C13 H13C 109.5 . . ?
C11 C12 H12A 109.5 . . ?
C11 C12 H12B 109.5 . . ?
H12A C12 H12B 109.5 . . ?
C11 C12 H12C 109.5 . . ?
H12A C12 H12C 109.5 . . ?
H12B C12 H12C 109.5 . . ?
C12 C11 C13 107.88(16) . . ?
C12 C11 C14 106.08(16) . . ?
C13 C11 C14 110.04(16) . . ?
C12 C11 P1 109.61(13) . . ?
C13 C11 P1 112.36(13) . . ?
C14 C11 P1 110.64(13) . . ?
C15 C16 H16A 109.5 . . ?
C15 C16 H16B 109.5 . . ?
H16A C16 H16B 109.5 . . ?
C15 C16 H16C 109.5 . . ?
H16A C16 H16C 109.5 . . ?
H16B C16 H16C 109.5 . . ?
C18 C15 C17 105.65(16) . . ?
C18 C15 C16 108.81(16) . . ?
C17 C15 C16 108.86(15) . . ?
C18 C15 P1 109.28(13) . . ?
C17 C15 P1 111.92(13) . . ?
C16 C15 P1 112.09(13) . . ?
C11 C14 H14A 109.5 . . ?
C11 C14 H14B 109.5 . . ?
H14A C14 H14B 109.5 . . ?
C11 C14 H14C 109.5 . . ?
H14A C14 H14C 109.5 . . ?
H14B C14 H14C 109.5 . . ?
C15 C18 H18A 109.5 . . ?
C15 C18 H18B 109.5 . . ?
H18A C18 H18B 109.5 . . ?
C15 C18 H18C 109.5 . . ?
H18A C18 H18C 109.5 . . ?
H18B C18 H18C 109.5 . . ?
C22 C19 C21 107.40(16) . . ?
C22 C19 C20 110.38(16) . . ?
C21 C19 C20 106.37(16) . . ?
C22 C19 P2 109.82(13) . . ?
C21 C19 P2 109.69(13) . . ?
C20 C19 P2 112.98(13) . . ?
C15 C17 H17A 109.5 . . ?
C15 C17 H17B 109.5 . . ?
H17A C17 H17B 109.5 . . ?
C15 C17 H17C 109.5 . . ?
H17A C17 H17C 109.5 . . ?
H17B C17 H17C 109.5 . . ?
C23 C24 H24A 109.5 . . ?
C23 C24 H24B 109.5 . . ?
H24A C24 H24B 109.5 . . ?
C23 C24 H24C 109.5 . . ?
H24A C24 H24C 109.5 . . ?
H24B C24 H24C 109.5 . . ?
C23 C25 H25A 109.5 . . ?
C23 C25 H25B 109.5 . . ?
H25A C25 H25B 109.5 . . ?
C23 C25 H25C 109.5 . . ?
H25A C25 H25C 109.5 . . ?
H25B C25 H25C 109.5 . . ?
O27 C31 C30 105.97(17) . . ?
O27 C31 H31A 110.5 . . ?
C30 C31 H31A 110.5 . . ?
O27 C31 H31B 110.5 . . ?
C30 C31 H31B 110.5 . . ?
H31A C31 H31B 108.7 . . ?
C29 C30 C31 104.82(19) . . ?
C29 C30 H30A 110.8 . . ?
C31 C30 H30A 110.8 . . ?
C29 C30 H30B 110.8 . . ?
C31 C30 H30B 110.8 . . ?
H30A C30 H30B 108.9 . . ?
C30 C29 C28 104.00(19) . . ?
C30 C29 H29A 111.0 . . ?
C28 C29 H29A 111.0 . . ?
C30 C29 H29B 111.0 . . ?
C28 C29 H29B 111.0 . . ?
H29A C29 H29B 109.0 . . ?
C26 C23 C25 110.21(16) . . ?
C26 C23 C24 106.97(15) . . ?
C25 C23 C24 106.78(16) . . ?
C26 C23 P2 114.28(13) . . ?
C25 C23 P2 109.07(13) . . ?
C24 C23 P2 109.24(12) . . ?
C23 C26 H26A 109.5 . . ?
C23 C26 H26B 109.5 . . ?
H26A C26 H26B 109.5 . . ?
C23 C26 H26C 109.5 . . ?
H26A C26 H26C 109.5 . . ?
H26B C26 H26C 109.5 . . ?
O27 C28 C29 105.33(18) . . ?
O27 C28 H28A 110.7 . . ?
C29 C28 H28A 110.7 . . ?
O27 C28 H28B 110.7 . . ?
C29 C28 H28B 110.7 . . ?
H28A C28 H28B 108.8 . . ?
C28 O27 C31 104.77(16) . . ?

loop_
_geom_bond_atom_site_label_1
_geom_bond_atom_site_label_2
_geom_bond_distance
_geom_bond_site_symmetry_2
_geom_bond_publ_flag
Mn1 C2 1.7638(19) . ?
Mn1 C1 1.7812(19) . ?
Mn1 N1 2.0424(15) . ?
Mn1 O3 2.0731(13) . ?
Mn1 P2 2.3077(5) . ?
Mn1 P1 2.3350(5) . ?
P1 C4 1.8678(18) . ?
P1 C11 1.8948(19) . ?
P1 C15 1.9054(19) . ?
P2 C10 1.8531(19) . ?
P2 C19 1.8932(19) . ?
P2 C23 1.8989(19) . ?
O2 C2 1.166(2) . ?
O1 C1 1.163(2) . ?
O3 C3 1.287(2) . ?
C3 O4 1.228(2) . ?
C3 C4 1.554(2) . ?
C5 N1 1.351(2) . ?
C5 C6 1.386(2) . ?
C5 C4 1.499(3) . ?
N1 C9 1.352(2) . ?
C4 H4 1.0000 . ?
C7 C8 1.386(3) . ?
C7 C6 1.386(3) . ?
C7 H7 0.9500 . ?
C6 H6 0.9500 . ?
C20 C19 1.536(3) . ?
C20 H20A 0.9800 . ?
C20 H20B 0.9800 . ?
C20 H20C 0.9800 . ?
C10 C9 1.499(3) . ?
C10 H10A 0.9900 . ?
C10 H10B 0.9900 . ?
C22 C19 1.530(3) . ?
C22 H22A 0.9800 . ?
C22 H22B 0.9800 . ?
C22 H22C 0.9800 . ?
C21 C19 1.534(3) . ?
C21 H21A 0.9800 . ?
C21 H21B 0.9800 . ?
C21 H21C 0.9800 . ?
C9 C8 1.388(3) . ?
C8 H8 0.9500 . ?
C13 C11 1.538(3) . ?
C13 H13A 0.9800 . ?
C13 H13B 0.9800 . ?
C13 H13C 0.9800 . ?
C12 C11 1.536(3) . ?
C12 H12A 0.9800 . ?
C12 H12B 0.9800 . ?
C12 H12C 0.9800 . ?
C11 C14 1.541(3) . ?
C16 C15 1.536(3) . ?
C16 H16A 0.9800 . ?
C16 H16B 0.9800 . ?
C16 H16C 0.9800 . ?
C15 C18 1.530(3) . ?
C15 C17 1.532(3) . ?
C14 H14A 0.9800 . ?
C14 H14B 0.9800 . ?
C14 H14C 0.9800 . ?
C18 H18A 0.9800 . ?
C18 H18B 0.9800 . ?
C18 H18C 0.9800 . ?
C17 H17A 0.9800 . ?
C17 H17B 0.9800 . ?
C17 H17C 0.9800 . ?
C24 C23 1.537(3) . ?
C24 H24A 0.9800 . ?
C24 H24B 0.9800 . ?
C24 H24C 0.9800 . ?
C25 C23 1.532(3) . ?
C25 H25A 0.9800 . ?
C25 H25B 0.9800 . ?
C25 H25C 0.9800 . ?
C31 O27 1.433(3) . ?
C31 C30 1.515(3) . ?
C31 H31A 0.9900 . ?
C31 H31B 0.9900 . ?
C30 C29 1.503(3) . ?
C30 H30A 0.9900 . ?
C30 H30B 0.9900 . ?
C29 C28 1.523(3) . ?
C29 H29A 0.9900 . ?
C29 H29B 0.9900 . ?
C23 C26 1.532(3) . ?
C26 H26A 0.9800 . ?
C26 H26B 0.9800 . ?
C26 H26C 0.9800 . ?
C28 O27 1.422(3) . ?
C28 H28A 0.9900 . ?
C28 H28B 0.9900 . ?

loop_
_geom_torsion_atom_site_label_1
_geom_torsion_atom_site_label_2
_geom_torsion_atom_site_label_3
_geom_torsion_atom_site_label_4
_geom_torsion
_geom_torsion_site_symmetry_1
_geom_torsion_site_symmetry_2
_geom_torsion_site_symmetry_3
_geom_torsion_site_symmetry_4
_geom_torsion_publ_flag
Mn1 O3 C3 O4 177.85(15) . . . . ?
Mn1 O3 C3 C4 -3.20(19) . . . . ?
C6 C5 N1 C9 4.0(3) . . . . ?
C4 C5 N1 C9 -172.83(15) . . . . ?
C6 C5 N1 Mn1 178.71(13) . . . . ?
C4 C5 N1 Mn1 1.89(19) . . . . ?
N1 C5 C4 C3 67.21(18) . . . . ?
C6 C5 C4 C3 -109.52(19) . . . . ?
N1 C5 C4 P1 -42.64(18) . . . . ?
C6 C5 C4 P1 140.62(16) . . . . ?
O4 C3 C4 C5 112.31(19) . . . . ?
O3 C3 C4 C5 -66.70(18) . . . . ?
O4 C3 C4 P1 -134.48(16) . . . . ?
O3 C3 C4 P1 46.51(17) . . . . ?
C11 P1 C4 C5 -69.46(13) . . . . ?
C15 P1 C4 C5 175.51(12) . . . . ?
Mn1 P1 C4 C5 53.35(11) . . . . ?
C11 P1 C4 C3 179.29(12) . . . . ?
C15 P1 C4 C3 64.26(13) . . . . ?
Mn1 P1 C4 C3 -57.90(11) . . . . ?
C8 C7 C6 C5 -2.0(3) . . . . ?
N1 C5 C6 C7 -0.8(3) . . . . ?
C4 C5 C6 C7 175.68(17) . . . . ?
C19 P2 C10 C9 165.35(12) . . . . ?
C23 P2 C10 C9 -80.67(13) . . . . ?
Mn1 P2 C10 C9 40.94(12) . . . . ?
C5 N1 C9 C8 -4.3(3) . . . . ?
Mn1 N1 C9 C8 -178.69(13) . . . . ?
C5 N1 C9 C10 170.69(16) . . . . ?
Mn1 N1 C9 C10 -3.7(2) . . . . ?
P2 C10 C9 N1 -28.30(19) . . . . ?
P2 C10 C9 C8 146.49(16) . . . . ?
C6 C7 C8 C9 1.7(3) . . . . ?
N1 C9 C8 C7 1.4(3) . . . . ?
C10 C9 C8 C7 -173.14(17) . . . . ?
C4 P1 C11 C12 57.97(15) . . . . ?
C15 P1 C11 C12 169.30(13) . . . . ?
Mn1 P1 C11 C12 -39.40(15) . . . . ?
C4 P1 C11 C13 -61.96(15) . . . . ?
C15 P1 C11 C13 49.38(16) . . . . ?
Mn1 P1 C11 C13 -159.32(11) . . . . ?
C4 P1 C11 C14 174.61(13) . . . . ?
C15 P1 C11 C14 -74.05(15) . . . . ?
Mn1 P1 C11 C14 77.25(15) . . . . ?
C10 P2 C19 C22 163.10(13) . . . . ?
C23 P2 C19 C22 52.71(15) . . . . ?
Mn1 P2 C19 C22 -89.50(13) . . . . ?
C10 P2 C19 C21 -79.09(15) . . . . ?
C23 P2 C19 C21 170.52(13) . . . . ?
Mn1 P2 C19 C21 28.32(16) . . . . ?
C10 P2 C19 C20 39.40(16) . . . . ?
C23 P2 C19 C20 -71.00(16) . . . . ?
Mn1 P2 C19 C20 146.80(12) . . . . ?
O27 C31 C30 C29 -19.1(2) . . . . ?
C31 C30 C29 C28 -4.2(3) . . . . ?
C10 P2 C23 C26 -70.51(15) . . . . ?
C19 P2 C23 C26 40.11(16) . . . . ?
Mn1 P2 C23 C26 -176.60(11) . . . . ?
C10 P2 C23 C25 165.63(13) . . . . ?
C19 P2 C23 C25 -83.75(14) . . . . ?
Mn1 P2 C23 C25 59.54(14) . . . . ?
C10 P2 C23 C24 49.26(15) . . . . ?
C19 P2 C23 C24 159.88(13) . . . . ?
Mn1 P2 C23 C24 -56.83(14) . . . . ?
C30 C29 C28 O27 26.4(3) . . . . ?
C29 C28 O27 C31 -39.2(2) . . . . ?
C30 C31 O27 C28 36.5(2) . . . . ?
